data_7153791
loop_
_publ_author_name
'Pike, Sarah J.'
'Raftery, James'
'Webb, Simon J.'
'Clayden, Jonathan'

_publ_section_title
;
 Conformational analysis of helical aminoisobutyric acid (Aib) oligomers
 bearing C-terminal ester Schellman motifs.
;
_journal_issue 24
_journal_name_full 'Organic &amp; biomolecular chemistry'
_journal_page_first 4124
_journal_page_last 4131
_journal_paper_doi 10.1039/c4ob00268g
_journal_volume 12
_journal_year 2014
_chemical_formula_sum 'C17 H30 N6 O5'
_chemical_formula_weight 398.47
_chemical_name_systematic
; 
 ? 
;
_space_group_IT_number 14
_symmetry_cell_setting monoclinic
_symmetry_space_group_name_Hall '-P 2yn'
_symmetry_space_group_name_H-M 'P 1 21/n 1'
_atom_sites_solution_hydrogens geom
_atom_sites_solution_primary direct
_atom_sites_solution_secondary difmap
_audit_creation_method SHELXL-97
_cell_angle_alpha 90.00
_cell_angle_beta 114.8690(10)
_cell_angle_gamma 90.00
_cell_formula_units_Z 4
_cell_length_a 13.6156(4)
_cell_length_b 10.7583(3)
_cell_length_c 15.9339(5)
_cell_measurement_reflns_used 8261
_cell_measurement_temperature 150(2)
_cell_measurement_theta_max 72.14
_cell_measurement_theta_min 4.11
_cell_volume 2117.58(11)
_computing_cell_refinement 'Bruker SAINT'
_computing_data_collection 'Bruker APEX2'
_computing_data_reduction 'Bruker SAINT'
_computing_molecular_graphics 'Bruker SHELXTL'
_computing_publication_material 'Bruker SHELXTL'
_computing_structure_refinement 'SHELXL-97 (Sheldrick, 2008)'
_computing_structure_solution 'SHELXS-97 (Sheldrick, 2008)'
_diffrn_ambient_temperature 150(2)
_diffrn_measured_fraction_theta_full 0.987
_diffrn_measured_fraction_theta_max 0.978
_diffrn_measurement_device_type 'Bruker APEX-II CCD'
_diffrn_measurement_method '\f and \w scans'
_diffrn_radiation_monochromator graphite
_diffrn_radiation_source 'fine-focus sealed tube'
_diffrn_radiation_type CuK\a
_diffrn_radiation_wavelength 1.54178
_diffrn_reflns_av_R_equivalents 0.0238
_diffrn_reflns_av_sigmaI/netI 0.0278
_diffrn_reflns_limit_h_max 16
_diffrn_reflns_limit_h_min -16
_diffrn_reflns_limit_k_max 13
_diffrn_reflns_limit_k_min -13
_diffrn_reflns_limit_l_max 19
_diffrn_reflns_limit_l_min -19
_diffrn_reflns_number 11781
_diffrn_reflns_theta_full 66.60
_diffrn_reflns_theta_max 72.23
_diffrn_reflns_theta_min 5.12
_exptl_absorpt_coefficient_mu 0.776
_exptl_absorpt_correction_T_max 0.9195
_exptl_absorpt_correction_T_min 0.7305
_exptl_absorpt_correction_type multi-scan
_exptl_absorpt_process_details SADABS
_exptl_crystal_colour white
_exptl_crystal_density_diffrn 1.250
_exptl_crystal_density_method 'not measured'
_exptl_crystal_description block
_exptl_crystal_F_000 856
_exptl_crystal_size_max 0.23
_exptl_crystal_size_mid 0.19
_exptl_crystal_size_min 0.11
_refine_diff_density_max 0.352
_refine_diff_density_min -0.289
_refine_diff_density_rms 0.059
_refine_ls_extinction_method none
_refine_ls_goodness_of_fit_ref 1.059
_refine_ls_hydrogen_treatment mixed
_refine_ls_matrix_type full
_refine_ls_number_parameters 274
_refine_ls_number_reflns 4094
_refine_ls_number_restraints 0
_refine_ls_restrained_S_all 1.059
_refine_ls_R_factor_all 0.0394
_refine_ls_R_factor_gt 0.0376
_refine_ls_shift/su_max 0.001
_refine_ls_shift/su_mean 0.000
_refine_ls_structure_factor_coef Fsqd
_refine_ls_weighting_details 'calc w=1/[\s^2^(Fo^2^)+(0.0501P)^2^+0.7610P] where P=(Fo^2^+2Fc^2^)/3'
_refine_ls_weighting_scheme calc
_refine_ls_wR_factor_gt 0.0981
_refine_ls_wR_factor_ref 0.0995
_reflns_number_gt 3853
_reflns_number_total 4094
_reflns_threshold_expression >2sigma(I)
_cod_data_source_file c4ob00268g2.cif
_cod_data_source_block s3792ma
_cod_depositor_comments
;
The following automatic conversions were performed:

'_symmetry_cell_setting' value 'Monoclinic' changed to 'monoclinic'
according to
/usr/data/users/saulius/crontab/automatic-downloads/rss-feeds/RSC/lib/dictionaries/cif_core.dic
dictionary named 'cif_core.dic' version 2.4.2 from 2011-04-26.

Automatic conversion script
Id: cif_fix_values 2281 2013-09-26 08:29:07Z andrius 

 Adding full bibliography for 7153788--7153792.cif.
;
_cod_original_sg_symbol_H-M P2(1)/n
_cod_database_code 7153791

loop_
_symmetry_equiv_pos_as_xyz
'x, y, z'
'-x+1/2, y+1/2, -z+1/2'
'-x, -y, -z'
'x-1/2, -y-1/2, z-1/2'

loop_
_atom_site_label
_atom_site_type_symbol
_atom_site_fract_x
_atom_site_fract_y
_atom_site_fract_z
_atom_site_U_iso_or_equiv
_atom_site_adp_type
_atom_site_occupancy
_atom_site_symmetry_multiplicity
_atom_site_calc_flag
_atom_site_refinement_flags
C1 C 1.04464(9) 0.09718(12) 0.16801(8) 0.0222(3) Uani 1 1 d .
C2 C 1.14830(10) 0.11892(13) 0.15477(9) 0.0300(3) Uani 1 1 d .
H2A H 1.2103 0.1232 0.2153 0.045 Uiso 1 1 calc R
H2B H 1.1423 0.1972 0.1215 0.045 Uiso 1 1 calc R
H2C H 1.1587 0.0502 0.1189 0.045 Uiso 1 1 calc R
C3 C 0.94542(10) 0.08614(15) 0.07527(9) 0.0331(3) Uani 1 1 d .
H3A H 0.9507 0.0097 0.0439 0.050 Uiso 1 1 calc R
H3B H 0.9424 0.1581 0.0365 0.050 Uiso 1 1 calc R
H3C H 0.8797 0.0835 0.0860 0.050 Uiso 1 1 calc R
C4 C 1.02959(9) 0.20895(11) 0.22083(8) 0.0204(2) Uani 1 1 d .
C5 C 1.04718(9) 0.29716(10) 0.36842(7) 0.0187(2) Uani 1 1 d .
C6 C 1.03897(10) 0.24575(12) 0.45477(8) 0.0249(3) Uani 1 1 d .
H6A H 0.9702 0.2013 0.4367 0.037 Uiso 1 1 calc R
H6B H 1.0422 0.3145 0.4962 0.037 Uiso 1 1 calc R
H6C H 1.0992 0.1885 0.4868 0.037 Uiso 1 1 calc R
C7 C 1.15527(9) 0.36364(13) 0.39462(10) 0.0307(3) Uani 1 1 d .
H7A H 1.2147 0.3042 0.4232 0.046 Uiso 1 1 calc R
H7B H 1.1623 0.4306 0.4385 0.046 Uiso 1 1 calc R
H7C H 1.1581 0.3987 0.3389 0.046 Uiso 1 1 calc R
C8 C 0.95363(9) 0.38996(10) 0.32073(7) 0.0164(2) Uani 1 1 d .
C9 C 0.75724(8) 0.42096(10) 0.24326(7) 0.0161(2) Uani 1 1 d .
C10 C 0.65757(9) 0.33851(12) 0.19459(8) 0.0229(2) Uani 1 1 d .
H10A H 0.6675 0.2874 0.1479 0.034 Uiso 1 1 calc R
H10B H 0.5933 0.3909 0.1646 0.034 Uiso 1 1 calc R
H10C H 0.6481 0.2845 0.2401 0.034 Uiso 1 1 calc R
C11 C 0.74608(10) 0.49396(12) 0.32122(8) 0.0240(3) Uani 1 1 d .
H11A H 0.7404 0.4358 0.3663 0.036 Uiso 1 1 calc R
H11B H 0.6809 0.5457 0.2955 0.036 Uiso 1 1 calc R
H11C H 0.8098 0.5471 0.3518 0.036 Uiso 1 1 calc R
C12 C 0.76169(8) 0.51041(10) 0.16931(7) 0.0157(2) Uani 1 1 d .
C13 C 0.82360(9) 0.54508(11) 0.04723(7) 0.0189(2) Uani 1 1 d .
C14 C 0.91201(10) 0.64138(12) 0.09568(9) 0.0263(3) Uani 1 1 d .
H14A H 0.8882 0.6981 0.1316 0.040 Uiso 1 1 calc R
H14B H 0.9260 0.6887 0.0493 0.040 Uiso 1 1 calc R
H14C H 0.9785 0.5990 0.1372 0.040 Uiso 1 1 calc R
C15 C 0.85542(11) 0.46106(12) -0.01524(9) 0.0265(3) Uani 1 1 d .
H15A H 0.9227 0.4171 0.0224 0.040 Uiso 1 1 calc R
H15B H 0.8662 0.5119 -0.0617 0.040 Uiso 1 1 calc R
H15C H 0.7977 0.4005 -0.0463 0.040 Uiso 1 1 calc R
C16 C 0.71370(9) 0.60167(10) -0.01599(7) 0.0180(2) Uani 1 1 d .
C17 C 0.62461(11) 0.78243(13) -0.09610(11) 0.0344(3) Uani 1 1 d .
H17A H 0.5781 0.7226 -0.1420 0.052 Uiso 1 1 calc R
H17B H 0.6430 0.8507 -0.1277 0.052 Uiso 1 1 calc R
H17C H 0.5863 0.8156 -0.0609 0.052 Uiso 1 1 calc R
N1 N 1.13584(13) -0.19203(14) 0.19223(13) 0.0569(4) Uani 1 1 d .
N2 N 1.09785(9) -0.10497(11) 0.20594(9) 0.0339(3) Uani 1 1 d .
N3 N 1.05259(10) -0.01667(10) 0.22404(8) 0.0322(3) Uani 1 1 d .
N4 N 1.03959(7) 0.19116(9) 0.30732(6) 0.0181(2) Uani 1 1 d .
N5 N 0.85320(7) 0.34047(9) 0.27927(6) 0.01495(19) Uani 1 1 d .
N6 N 0.80809(8) 0.46606(9) 0.11569(6) 0.0178(2) Uani 1 1 d .
O1 O 1.01035(7) 0.31068(9) 0.18229(6) 0.0286(2) Uani 1 1 d .
O2 O 0.97008(6) 0.50194(8) 0.32321(6) 0.02347(19) Uani 1 1 d .
O3 O 0.71634(6) 0.61207(7) 0.15521(5) 0.02027(18) Uani 1 1 d .
O4 O 0.63144(7) 0.54245(8) -0.05107(6) 0.0264(2) Uani 1 1 d .
O5 O 0.72289(7) 0.72101(8) -0.03364(6) 0.0266(2) Uani 1 1 d .
H4 H 1.0544(12) 0.1200(16) 0.3314(10) 0.023(4) Uiso 1 1 d .
H5 H 0.8432(12) 0.2657(16) 0.2890(10) 0.021(3) Uiso 1 1 d .
H6 H 0.8497(13) 0.4062(15) 0.1345(11) 0.024(4) Uiso 1 1 d .

loop_
_atom_site_aniso_label
_atom_site_aniso_U_11
_atom_site_aniso_U_22
_atom_site_aniso_U_33
_atom_site_aniso_U_23
_atom_site_aniso_U_13
_atom_site_aniso_U_12
C1 0.0220(6) 0.0269(6) 0.0192(5) 0.0007(4) 0.0100(5) 0.0029(5)
C2 0.0236(6) 0.0367(7) 0.0332(7) -0.0047(5) 0.0155(5) 0.0012(5)
C3 0.0248(6) 0.0533(9) 0.0208(6) -0.0049(6) 0.0092(5) -0.0017(6)
C4 0.0163(5) 0.0246(6) 0.0204(5) 0.0028(4) 0.0079(4) 0.0040(4)
C5 0.0162(5) 0.0173(5) 0.0178(5) -0.0013(4) 0.0025(4) 0.0017(4)
C6 0.0303(6) 0.0243(6) 0.0149(5) 0.0007(4) 0.0045(5) 0.0080(5)
C7 0.0153(5) 0.0273(6) 0.0400(7) -0.0037(5) 0.0023(5) -0.0001(5)
C8 0.0165(5) 0.0164(5) 0.0143(5) -0.0002(4) 0.0047(4) 0.0002(4)
C9 0.0145(5) 0.0174(5) 0.0155(5) 0.0008(4) 0.0054(4) 0.0017(4)
C10 0.0156(5) 0.0256(6) 0.0231(5) 0.0050(5) 0.0038(4) -0.0022(4)
C11 0.0278(6) 0.0271(6) 0.0202(5) 0.0011(4) 0.0131(5) 0.0066(5)
C12 0.0136(5) 0.0152(5) 0.0152(5) -0.0007(4) 0.0030(4) -0.0004(4)
C13 0.0195(5) 0.0194(5) 0.0185(5) 0.0039(4) 0.0088(4) 0.0018(4)
C14 0.0208(6) 0.0295(6) 0.0267(6) 0.0027(5) 0.0080(5) -0.0038(5)
C15 0.0325(6) 0.0278(6) 0.0250(6) 0.0050(5) 0.0178(5) 0.0073(5)
C16 0.0212(5) 0.0180(5) 0.0158(5) 0.0028(4) 0.0088(4) 0.0009(4)
C17 0.0264(6) 0.0317(7) 0.0462(8) 0.0224(6) 0.0164(6) 0.0126(5)
N1 0.0548(9) 0.0333(7) 0.0902(12) -0.0010(7) 0.0378(9) 0.0085(7)
N2 0.0326(6) 0.0260(6) 0.0408(6) -0.0012(5) 0.0132(5) 0.0020(5)
N3 0.0494(7) 0.0238(6) 0.0286(6) -0.0015(4) 0.0215(5) 0.0041(5)
N4 0.0191(4) 0.0164(5) 0.0174(4) 0.0013(4) 0.0063(4) 0.0034(4)
N5 0.0146(4) 0.0129(4) 0.0153(4) 0.0013(3) 0.0043(3) 0.0001(3)
N6 0.0200(4) 0.0160(5) 0.0179(4) 0.0045(4) 0.0085(4) 0.0054(4)
O1 0.0345(5) 0.0284(5) 0.0277(4) 0.0106(4) 0.0178(4) 0.0118(4)
O2 0.0201(4) 0.0150(4) 0.0299(4) -0.0007(3) 0.0053(3) -0.0023(3)
O3 0.0222(4) 0.0162(4) 0.0217(4) 0.0017(3) 0.0087(3) 0.0048(3)
O4 0.0233(4) 0.0240(4) 0.0245(4) 0.0021(3) 0.0029(3) -0.0038(3)
O5 0.0209(4) 0.0194(4) 0.0375(5) 0.0112(4) 0.0103(4) 0.0029(3)

loop_
_atom_type_symbol
_atom_type_description
_atom_type_scat_dispersion_real
_atom_type_scat_dispersion_imag
_atom_type_scat_source
C C 0.0181 0.0091 'International Tables Vol C Tables 4.2.6.8 and 6.1.1.4'
H H 0.0000 0.0000 'International Tables Vol C Tables 4.2.6.8 and 6.1.1.4'
N N 0.0311 0.0180 'International Tables Vol C Tables 4.2.6.8 and 6.1.1.4'
O O 0.0492 0.0322 'International Tables Vol C Tables 4.2.6.8 and 6.1.1.4'

loop_
_geom_angle_atom_site_label_1
_geom_angle_atom_site_label_2
_geom_angle_atom_site_label_3
_geom_angle
N3 C1 C4 107.98(9)
N3 C1 C2 111.64(10)
C4 C1 C2 107.48(10)
N3 C1 C3 109.04(11)
C4 C1 C3 108.90(10)
C2 C1 C3 111.68(10)
C1 C2 H2A 109.5
C1 C2 H2B 109.5
H2A C2 H2B 109.5
C1 C2 H2C 109.5
H2A C2 H2C 109.5
H2B C2 H2C 109.5
C1 C3 H3A 109.5
C1 C3 H3B 109.5
H3A C3 H3B 109.5
C1 C3 H3C 109.5
H3A C3 H3C 109.5
H3B C3 H3C 109.5
O1 C4 N4 123.33(11)
O1 C4 C1 118.36(10)
N4 C4 C1 118.30(10)
N4 C5 C7 109.54(9)
N4 C5 C6 107.62(9)
C7 C5 C6 110.47(10)
N4 C5 C8 111.16(8)
C7 C5 C8 109.41(9)
C6 C5 C8 108.62(9)
C5 C6 H6A 109.5
C5 C6 H6B 109.5
H6A C6 H6B 109.5
C5 C6 H6C 109.5
H6A C6 H6C 109.5
H6B C6 H6C 109.5
C5 C7 H7A 109.5
C5 C7 H7B 109.5
H7A C7 H7B 109.5
C5 C7 H7C 109.5
H7A C7 H7C 109.5
H7B C7 H7C 109.5
O2 C8 N5 122.50(10)
O2 C8 C5 121.28(10)
N5 C8 C5 116.18(9)
N5 C9 C11 111.18(9)
N5 C9 C10 108.04(9)
C11 C9 C10 109.82(9)
N5 C9 C12 110.62(8)
C11 C9 C12 110.45(9)
C10 C9 C12 106.60(8)
C9 C10 H10A 109.5
C9 C10 H10B 109.5
H10A C10 H10B 109.5
C9 C10 H10C 109.5
H10A C10 H10C 109.5
H10B C10 H10C 109.5
C9 C11 H11A 109.5
C9 C11 H11B 109.5
H11A C11 H11B 109.5
C9 C11 H11C 109.5
H11A C11 H11C 109.5
H11B C11 H11C 109.5
O3 C12 N6 122.22(10)
O3 C12 C9 121.11(9)
N6 C12 C9 116.35(9)
N6 C13 C14 110.26(9)
N6 C13 C16 108.21(9)
C14 C13 C16 113.95(10)
N6 C13 C15 108.00(9)
C14 C13 C15 110.45(10)
C16 C13 C15 105.72(9)
C13 C14 H14A 109.5
C13 C14 H14B 109.5
H14A C14 H14B 109.5
C13 C14 H14C 109.5
H14A C14 H14C 109.5
H14B C14 H14C 109.5
C13 C15 H15A 109.5
C13 C15 H15B 109.5
H15A C15 H15B 109.5
C13 C15 H15C 109.5
H15A C15 H15C 109.5
H15B C15 H15C 109.5
O4 C16 O5 124.38(10)
O4 C16 C13 123.72(10)
O5 C16 C13 111.64(9)
O5 C17 H17A 109.5
O5 C17 H17B 109.5
H17A C17 H17B 109.5
O5 C17 H17C 109.5
H17A C17 H17C 109.5
H17B C17 H17C 109.5
N1 N2 N3 174.80(16)
N2 N3 C1 114.25(11)
C4 N4 C5 121.13(10)
C4 N4 H4 120.0(10)
C5 N4 H4 117.7(10)
C8 N5 C9 120.62(9)
C8 N5 H5 119.7(10)
C9 N5 H5 116.7(10)
C12 N6 C13 121.31(9)
C12 N6 H6 118.6(11)
C13 N6 H6 115.5(11)
C16 O5 C17 116.32(10)

loop_
_geom_bond_atom_site_label_1
_geom_bond_atom_site_label_2
_geom_bond_distance
C1 N3 1.4926(16)
C1 C4 1.5301(16)
C1 C2 1.5302(16)
C1 C3 1.5310(16)
C2 H2A 0.9800
C2 H2B 0.9800
C2 H2C 0.9800
C3 H3A 0.9800
C3 H3B 0.9800
C3 H3C 0.9800
C4 O1 1.2282(15)
C4 N4 1.3404(15)
C5 N4 1.4746(14)
C5 C7 1.5280(16)
C5 C6 1.5300(16)
C5 C8 1.5435(15)
C6 H6A 0.9800
C6 H6B 0.9800
C6 H6C 0.9800
C7 H7A 0.9800
C7 H7B 0.9800
C7 H7C 0.9800
C8 O2 1.2229(14)
C8 N5 1.3528(14)
C9 N5 1.4682(13)
C9 C11 1.5302(15)
C9 C10 1.5313(15)
C9 C12 1.5422(14)
C10 H10A 0.9800
C10 H10B 0.9800
C10 H10C 0.9800
C11 H11A 0.9800
C11 H11B 0.9800
C11 H11C 0.9800
C12 O3 1.2293(14)
C12 N6 1.3457(14)
C13 N6 1.4666(14)
C13 C14 1.5286(16)
C13 C16 1.5351(15)
C13 C15 1.5357(16)
C14 H14A 0.9800
C14 H14B 0.9800
C14 H14C 0.9800
C15 H15A 0.9800
C15 H15B 0.9800
C15 H15C 0.9800
C16 O4 1.2026(14)
C16 O5 1.3314(14)
C17 O5 1.4483(15)
C17 H17A 0.9800
C17 H17B 0.9800
C17 H17C 0.9800
N1 N2 1.1348(19)
N2 N3 1.2308(17)
N4 H4 0.842(17)
N5 H5 0.841(17)
N6 H6 0.827(17)

loop_
_geom_hbond_atom_site_label_D
_geom_hbond_atom_site_label_H
_geom_hbond_atom_site_label_A
_geom_hbond_distance_DH
_geom_hbond_distance_HA
_geom_hbond_distance_DA
_geom_hbond_angle_DHA
_geom_hbond_site_symmetry_A
N4 H4 O4 0.842(17) 2.451(17) 3.2555(13) 160.1(14) 4_666
N5 H5 O3 0.841(17) 2.187(16) 2.9758(12) 156.1(14) 2_645
N6 H6 O1 0.827(17) 2.240(17) 3.0077(13) 154.6(14) .

loop_
_geom_torsion_atom_site_label_1
_geom_torsion_atom_site_label_2
_geom_torsion_atom_site_label_3
_geom_torsion_atom_site_label_4
_geom_torsion
N3 C1 C4 O1 -172.76(11)
C2 C1 C4 O1 66.66(14)
C3 C1 C4 O1 -54.50(14)
N3 C1 C4 N4 8.15(14)
C2 C1 C4 N4 -112.43(12)
C3 C1 C4 N4 126.42(11)
N4 C5 C8 O2 -134.32(11)
C7 C5 C8 O2 -13.21(15)
C6 C5 C8 O2 107.46(12)
N4 C5 C8 N5 47.82(12)
C7 C5 C8 N5 168.93(10)
C6 C5 C8 N5 -70.41(12)
N5 C9 C12 O3 -152.41(10)
C11 C9 C12 O3 -28.89(14)
C10 C9 C12 O3 90.36(12)
N5 C9 C12 N6 33.98(12)
C11 C9 C12 N6 157.50(9)
C10 C9 C12 N6 -83.24(11)
N6 C13 C16 O4 -47.66(14)
C14 C13 C16 O4 -170.69(11)
C15 C13 C16 O4 67.83(13)
N6 C13 C16 O5 138.04(9)
C14 C13 C16 O5 15.02(13)
C15 C13 C16 O5 -106.46(11)
N1 N2 N3 C1 -159.7(18)
C4 C1 N3 N2 -158.11(11)
C2 C1 N3 N2 -40.17(15)
C3 C1 N3 N2 83.71(14)
O1 C4 N4 C5 -10.97(17)
C1 C4 N4 C5 168.06(9)
C7 C5 N4 C4 -69.00(13)
C6 C5 N4 C4 170.87(10)
C8 C5 N4 C4 52.04(13)
O2 C8 N5 C9 -6.41(16)
C5 C8 N5 C9 171.43(9)
C11 C9 N5 C8 -63.55(12)
C10 C9 N5 C8 175.88(9)
C12 C9 N5 C8 59.54(12)
O3 C12 N6 C13 10.63(16)
C9 C12 N6 C13 -175.84(9)
C14 C13 N6 C12 71.03(13)
C16 C13 N6 C12 -54.21(13)
C15 C13 N6 C12 -168.21(10)
O4 C16 O5 C17 3.12(17)
C13 C16 O5 C17 177.37(10)
